data_7226909
loop_
_publ_author_name
'Aaker\"oy, Christer B.'
'Welideniya, Dhanushi'
'Desper, John'

_publ_section_title
;
 Ethynyl hydrogen bonds and iodoethynyl halogen bonds: a case of synthon
 mimicry
;
_journal_issue 1
_journal_name_full CrystEngComm
_journal_page_first 11
_journal_paper_doi 10.1039/C6CE02201D
_journal_volume 19
_journal_year 2017
_chemical_formula_moiety
;
(C6 H5 N3)2 (C12 H10 N2)
;
_chemical_formula_sum 'C24 H20 N8'
_chemical_formula_weight 420.48
_chemical_name_systematic
;
DW-Y-4 2-amino-5-ethynylpyrimidine, (1,2-bis(4-pyridyl)ethylene)2
;
_space_group_IT_number 2
_symmetry_cell_setting triclinic
_symmetry_space_group_name_Hall '-P 1'
_symmetry_space_group_name_H-M 'P -1'
_atom_sites_solution_hydrogens geom
_atom_sites_solution_primary direct
_atom_sites_solution_secondary difmap
_audit_creation_method SHELXL-97
_audit_update_record
;
2014-12-19 deposited with the CCDC.
2016-10-25 downloaded from the CCDC.
;
_cell_angle_alpha 104.471(4)
_cell_angle_beta 93.042(5)
_cell_angle_gamma 95.934(4)
_cell_formula_units_Z 2
_cell_length_a 5.9068(6)
_cell_length_b 11.5286(12)
_cell_length_c 15.8169(16)
_cell_measurement_reflns_used 6316
_cell_measurement_temperature 120(2)
_cell_measurement_theta_max 31.13
_cell_measurement_theta_min 2.53
_cell_volume 1033.84(18)
_computing_cell_refinement 'Bruker SAINT'
_computing_data_collection 'Bruker APEX2'
_computing_data_reduction 'Bruker SAINT'
_computing_molecular_graphics 'Bruker SHELXTL'
_computing_publication_material 'Bruker SHELXTL'
_computing_structure_refinement 'SHELXL-97 (Sheldrick, 2008)'
_computing_structure_solution 'SHELXS-97 (Sheldrick, 2008)'
_diffrn_ambient_temperature 120(2)
_diffrn_measured_fraction_theta_full 0.965
_diffrn_measured_fraction_theta_max 0.886
_diffrn_measurement_device_type 'Bruker APEX-II CCD'
_diffrn_measurement_method '\f and \w scans'
_diffrn_radiation_monochromator graphite
_diffrn_radiation_source 'fine-focus sealed tube'
_diffrn_radiation_type MoK\a
_diffrn_radiation_wavelength 0.71073
_diffrn_reflns_av_R_equivalents 0.0386
_diffrn_reflns_av_sigmaI/netI 0.0441
_diffrn_reflns_limit_h_max 8
_diffrn_reflns_limit_h_min -8
_diffrn_reflns_limit_k_max 16
_diffrn_reflns_limit_k_min -16
_diffrn_reflns_limit_l_max 21
_diffrn_reflns_limit_l_min -23
_diffrn_reflns_number 24212
_diffrn_reflns_theta_full 30.00
_diffrn_reflns_theta_max 31.84
_diffrn_reflns_theta_min 1.33
_exptl_absorpt_coefficient_mu 0.086
_exptl_absorpt_correction_T_max 0.9880
_exptl_absorpt_correction_T_min 0.9631
_exptl_absorpt_correction_type multi-scan
_exptl_absorpt_process_details SADABS
_exptl_crystal_colour gold
_exptl_crystal_density_diffrn 1.351
_exptl_crystal_density_method 'not measured'
_exptl_crystal_description plate
_exptl_crystal_F_000 440
_exptl_crystal_size_max 0.44
_exptl_crystal_size_mid 0.38
_exptl_crystal_size_min 0.14
_refine_diff_density_max 0.397
_refine_diff_density_min -0.317
_refine_diff_density_rms 0.062
_refine_ls_extinction_method none
_refine_ls_goodness_of_fit_ref 1.096
_refine_ls_hydrogen_treatment mixed
_refine_ls_matrix_type full
_refine_ls_number_parameters 329
_refine_ls_number_reflns 6280
_refine_ls_number_restraints 15
_refine_ls_restrained_S_all 1.098
_refine_ls_R_factor_all 0.0879
_refine_ls_R_factor_gt 0.0573
_refine_ls_shift/su_max 0.000
_refine_ls_shift/su_mean 0.000
_refine_ls_structure_factor_coef Fsqd
_refine_ls_weighting_details 'calc w=1/[\s^2^(Fo^2^)+(0.1000P)^2^+0.0000P] where P=(Fo^2^+2Fc^2^)/3'
_refine_ls_weighting_scheme calc
_refine_ls_wR_factor_gt 0.1611
_refine_ls_wR_factor_ref 0.1814
_reflns_number_gt 4100
_reflns_number_total 6280
_reflns_threshold_expression >2sigma(I)
_cod_data_source_file c6ce02201d2.cif
_cod_data_source_block Hpym_BPE
_cod_depositor_comments
;
The following automatic conversions were performed:

'_symmetry_cell_setting' value 'Triclinic' changed to 'triclinic'
according to
/usr/data/users/saulius/crontab/automatic-downloads/rss-feeds/RSC/lib/dictionaries/cif_core.dic
dictionary named 'cif_core.dic' version 2.4.2 from 2011-04-26.

Automatic conversion script
Id: cif_fix_values 4268 2015-11-12 08:31:59Z antanas 

 Adding full bibliography for 7226904--7226909.cif.
;
_cod_original_sg_symbol_H-M P-1
_cod_database_code 7226909

loop_
_symmetry_equiv_pos_as_xyz
'x, y, z'
'-x, -y, -z'

loop_
_atom_site_label
_atom_site_type_symbol
_atom_site_fract_x
_atom_site_fract_y
_atom_site_fract_z
_atom_site_U_iso_or_equiv
_atom_site_adp_type
_atom_site_occupancy
_atom_site_symmetry_multiplicity
_atom_site_calc_flag
_atom_site_refinement_flags
_atom_site_disorder_assembly
_atom_site_disorder_group
N11_1 N 0.6675(2) 0.21000(10) 0.41041(8) 0.0230(3) Uani 1 1 d . . .
C12_1 C 0.7834(2) 0.32180(12) 0.43584(9) 0.0195(3) Uani 1 1 d . . .
N12_1 N 0.6796(2) 0.40821(11) 0.48769(8) 0.0235(3) Uani 1 1 d . . .
H12A_1 H 0.554(3) 0.3799(15) 0.5126(11) 0.028 Uiso 1 1 d . . .
H12B_1 H 0.770(3) 0.4735(16) 0.5130(11) 0.028 Uiso 1 1 d . . .
N13_1 N 0.99179(19) 0.35438(10) 0.41205(8) 0.0218(3) Uani 1 1 d . . .
C14_1 C 1.0905(2) 0.26738(12) 0.36133(9) 0.0217(3) Uani 1 1 d . . .
H14_1 H 1.2381 0.2871 0.3440 0.026 Uiso 1 1 calc R . .
C15_1 C 0.9880(2) 0.14826(12) 0.33213(9) 0.0210(3) Uani 1 1 d . . .
C16_1 C 0.7721(2) 0.12579(12) 0.35951(10) 0.0228(3) Uani 1 1 d . . .
H16_1 H 0.6954 0.0460 0.3408 0.027 Uiso 1 1 calc R . .
C17_1 C 1.1013(2) 0.05437(12) 0.28156(10) 0.0229(3) Uani 1 1 d . . .
C18_1 C 1.1958(3) -0.02496(13) 0.24077(11) 0.0286(3) Uani 1 1 d . . .
H18_1 H 1.275(3) -0.0874(16) 0.2087(12) 0.034 Uiso 1 1 d . . .
N21A_1 N 1.5319(4) -0.2190(2) 0.14577(12) 0.0270(5) Uani 0.886(3) 1 d PD A 1
C22A_1 C 1.7217(4) -0.2518(2) 0.17910(15) 0.0296(5) Uani 0.886(3) 1 d PD A 1
H22A_1 H 1.7687 -0.2168 0.2393 0.036 Uiso 0.886(3) 1 calc PR A 1
C23A_1 C 1.8529(4) -0.33305(19) 0.13142(14) 0.0269(4) Uani 0.886(3) 1 d PD A 1
H23A_1 H 1.9866 -0.3522 0.1585 0.032 Uiso 0.886(3) 1 calc PR A 1
C24A_1 C 1.7873(3) -0.38701(17) 0.04280(13) 0.0208(4) Uani 0.886(3) 1 d PD A 1
C25A_1 C 1.5913(3) -0.35272(17) 0.00761(13) 0.0221(4) Uani 0.886(3) 1 d PD A 1
H25A_1 H 1.5401 -0.3861 -0.0524 0.027 Uiso 0.886(3) 1 calc PR A 1
C26A_1 C 1.4718(4) -0.26991(19) 0.06041(14) 0.0245(4) Uani 0.886(3) 1 d PD A 1
H26A_1 H 1.3392 -0.2477 0.0348 0.029 Uiso 0.886(3) 1 calc PR A 1
C27A_1 C 1.9084(3) -0.47705(14) -0.01295(11) 0.0226(4) Uani 0.886(3) 1 d PD . 1
H27A_1 H 1.8527 -0.5056 -0.0728 0.027 Uiso 0.886(3) 1 calc PR A 1
N21B_1 N 1.499(4) -0.220(2) 0.1218(13) 0.0270(5) Uani 0.114(3) 1 d PD A 2
C22B_1 C 1.675(4) -0.228(2) 0.1738(14) 0.0296(5) Uani 0.114(3) 1 d PD A 2
H22B_1 H 1.6867 -0.1788 0.2321 0.036 Uiso 0.114(3) 1 calc PR A 2
C23B_1 C 1.841(3) -0.3004(17) 0.1524(12) 0.0269(4) Uani 0.114(3) 1 d PD A 2
H23B_1 H 1.9650 -0.2969 0.1941 0.032 Uiso 0.114(3) 1 calc PR A 2
C24B_1 C 1.831(3) -0.3785(16) 0.0707(11) 0.0208(4) Uani 0.114(3) 1 d PD A 2
C25B_1 C 1.658(3) -0.3680(17) 0.0154(12) 0.0221(4) Uani 0.114(3) 1 d PD A 2
H25B_1 H 1.6473 -0.4146 -0.0438 0.027 Uiso 0.114(3) 1 calc PR A 2
C26B_1 C 1.502(3) -0.2951(19) 0.0406(13) 0.0245(4) Uani 0.114(3) 1 d PD A 2
H26B_1 H 1.3810 -0.2950 -0.0016 0.029 Uiso 0.114(3) 1 calc PR A 2
C27B_1 C 2.001(2) -0.4611(11) 0.0385(9) 0.0226(4) Uani 0.114(3) 1 d PD . 2
H27B_1 H 2.1293 -0.4578 0.0785 0.027 Uiso 0.114(3) 1 calc PR A 2
N11_2 N 0.26841(19) 0.30059(10) 0.58197(8) 0.0214(3) Uani 1 1 d . . .
C12_2 C 0.1757(2) 0.18371(12) 0.55644(9) 0.0196(3) Uani 1 1 d . . .
N12_2 N 0.2981(2) 0.10439(11) 0.50747(8) 0.0240(3) Uani 1 1 d . . .
H12A_2 H 0.409(3) 0.1370(14) 0.4795(11) 0.029 Uiso 1 1 d . . .
H12B_2 H 0.230(3) 0.0343(16) 0.4842(11) 0.029 Uiso 1 1 d . . .
N13_2 N -0.0283(2) 0.13988(10) 0.57749(8) 0.0221(3) Uani 1 1 d . . .
C14_2 C -0.1471(2) 0.21954(12) 0.62589(9) 0.0221(3) Uani 1 1 d . . .
H14_2 H -0.2920 0.1914 0.6414 0.026 Uiso 1 1 calc R . .
C15_2 C -0.0705(2) 0.34180(12) 0.65498(9) 0.0215(3) Uani 1 1 d . . .
C16_2 C 0.1443(2) 0.37666(12) 0.63052(9) 0.0219(3) Uani 1 1 d . . .
H16_2 H 0.2047 0.4594 0.6497 0.026 Uiso 1 1 calc R . .
C17_2 C -0.2090(2) 0.42567(12) 0.70296(9) 0.0229(3) Uani 1 1 d . . .
C18_2 C -0.3287(3) 0.49428(14) 0.74078(10) 0.0282(3) Uani 1 1 d . . .
H18_2 H -0.420(3) 0.5529(16) 0.7681(12) 0.034 Uiso 1 1 d . . .
N21_2 N -0.6427(2) 0.70297(11) 0.81254(9) 0.0275(3) Uani 1 1 d . . .
C22_2 C -0.8462(3) 0.68956(13) 0.84397(10) 0.0268(3) Uani 1 1 d . . .
H22_2 H -0.9276 0.6108 0.8302 0.032 Uiso 1 1 calc R . .
C23_2 C -0.9460(2) 0.78268(13) 0.89514(10) 0.0245(3) Uani 1 1 d . . .
H23_2 H -1.0915 0.7676 0.9158 0.029 Uiso 1 1 calc R . .
C24_2 C -0.8306(2) 0.89923(12) 0.91624(9) 0.0219(3) Uani 1 1 d . . .
C25_2 C -0.6232(2) 0.91378(13) 0.88151(10) 0.0260(3) Uani 1 1 d . . .
H25_2 H -0.5405 0.9919 0.8921 0.031 Uiso 1 1 calc R . .
C26_2 C -0.5360(3) 0.81515(13) 0.83152(10) 0.0275(3) Uani 1 1 d . . .
H26_2 H -0.3917 0.8278 0.8093 0.033 Uiso 1 1 calc R . .
C27_2 C -0.9195(2) 1.00248(13) 0.97268(10) 0.0247(3) Uani 1 1 d . . .
H27_2 H -0.8558 1.0804 0.9699 0.030 Uiso 1 1 calc R . .

loop_
_atom_site_aniso_label
_atom_site_aniso_U_11
_atom_site_aniso_U_22
_atom_site_aniso_U_33
_atom_site_aniso_U_23
_atom_site_aniso_U_13
_atom_site_aniso_U_12
N11_1 0.0216(6) 0.0210(6) 0.0252(6) 0.0026(5) 0.0063(5) 0.0031(5)
C12_1 0.0194(6) 0.0200(6) 0.0202(7) 0.0053(5) 0.0039(5) 0.0051(5)
N12_1 0.0233(6) 0.0194(6) 0.0264(7) 0.0012(5) 0.0079(5) 0.0046(5)
N13_1 0.0212(6) 0.0200(5) 0.0243(6) 0.0043(5) 0.0055(5) 0.0038(4)
C14_1 0.0202(7) 0.0220(6) 0.0236(7) 0.0048(5) 0.0072(6) 0.0053(5)
C15_1 0.0220(7) 0.0215(6) 0.0203(7) 0.0048(5) 0.0045(5) 0.0057(5)
C16_1 0.0244(7) 0.0187(6) 0.0239(7) 0.0017(5) 0.0058(6) 0.0029(5)
C17_1 0.0247(7) 0.0199(6) 0.0245(7) 0.0051(6) 0.0064(6) 0.0042(5)
C18_1 0.0314(8) 0.0232(7) 0.0327(8) 0.0062(6) 0.0129(7) 0.0071(6)
N21A_1 0.0273(11) 0.0228(6) 0.0311(11) 0.0046(9) 0.0047(9) 0.0086(6)
C22A_1 0.0318(13) 0.0306(12) 0.0270(9) 0.0044(8) 0.0041(8) 0.0129(8)
C23A_1 0.0265(8) 0.0283(12) 0.0258(12) 0.0024(8) 0.0040(8) 0.0136(8)
C24A_1 0.0211(10) 0.0195(7) 0.0226(10) 0.0058(8) 0.0051(8) 0.0044(7)
C25A_1 0.0209(10) 0.0196(8) 0.0258(8) 0.0052(6) 0.0014(8) 0.0042(7)
C26A_1 0.0223(9) 0.0190(11) 0.0322(13) 0.0044(9) 0.0041(8) 0.0063(6)
C27A_1 0.0233(8) 0.0224(8) 0.0216(9) 0.0038(6) 0.0052(7) 0.0033(6)
N21B_1 0.0273(11) 0.0228(6) 0.0311(11) 0.0046(9) 0.0047(9) 0.0086(6)
C22B_1 0.0318(13) 0.0306(12) 0.0270(9) 0.0044(8) 0.0041(8) 0.0129(8)
C23B_1 0.0265(8) 0.0283(12) 0.0258(12) 0.0024(8) 0.0040(8) 0.0136(8)
C24B_1 0.0211(10) 0.0195(7) 0.0226(10) 0.0058(8) 0.0051(8) 0.0044(7)
C25B_1 0.0209(10) 0.0196(8) 0.0258(8) 0.0052(6) 0.0014(8) 0.0042(7)
C26B_1 0.0223(9) 0.0190(11) 0.0322(13) 0.0044(9) 0.0041(8) 0.0063(6)
C27B_1 0.0233(8) 0.0224(8) 0.0216(9) 0.0038(6) 0.0052(7) 0.0033(6)
N11_2 0.0200(6) 0.0185(5) 0.0242(6) 0.0026(5) 0.0034(5) 0.0016(4)
C12_2 0.0198(6) 0.0192(6) 0.0197(7) 0.0041(5) 0.0016(5) 0.0036(5)
N12_2 0.0222(6) 0.0190(6) 0.0287(7) 0.0009(5) 0.0093(5) 0.0017(5)
N13_2 0.0218(6) 0.0202(5) 0.0239(6) 0.0040(5) 0.0063(5) 0.0022(4)
C14_2 0.0194(7) 0.0228(6) 0.0238(7) 0.0047(6) 0.0058(5) 0.0025(5)
C15_2 0.0221(7) 0.0210(6) 0.0207(7) 0.0032(5) 0.0022(5) 0.0047(5)
C16_2 0.0242(7) 0.0171(6) 0.0228(7) 0.0020(5) 0.0020(6) 0.0031(5)
C17_2 0.0220(7) 0.0223(7) 0.0231(7) 0.0035(6) 0.0019(6) 0.0024(5)
C18_2 0.0242(7) 0.0262(7) 0.0306(8) -0.0002(6) 0.0042(6) 0.0043(6)
N21_2 0.0287(7) 0.0258(6) 0.0288(7) 0.0055(5) 0.0076(5) 0.0086(5)
C22_2 0.0259(7) 0.0238(7) 0.0288(8) 0.0026(6) 0.0044(6) 0.0028(6)
C23_2 0.0214(7) 0.0269(7) 0.0250(7) 0.0054(6) 0.0052(6) 0.0033(5)
C24_2 0.0224(7) 0.0228(6) 0.0212(7) 0.0050(5) 0.0047(5) 0.0063(5)
C25_2 0.0266(7) 0.0219(7) 0.0308(8) 0.0069(6) 0.0093(6) 0.0043(6)
C26_2 0.0245(7) 0.0286(7) 0.0330(8) 0.0104(6) 0.0120(6) 0.0088(6)
C27_2 0.0254(7) 0.0212(7) 0.0274(8) 0.0041(6) 0.0072(6) 0.0056(5)

loop_
_atom_type_symbol
_atom_type_description
_atom_type_scat_dispersion_real
_atom_type_scat_dispersion_imag
_atom_type_scat_source
C C 0.0033 0.0016 'International Tables Vol C Tables 4.2.6.8 and 6.1.1.4'
H H 0.0000 0.0000 'International Tables Vol C Tables 4.2.6.8 and 6.1.1.4'
N N 0.0061 0.0033 'International Tables Vol C Tables 4.2.6.8 and 6.1.1.4'

loop_
_geom_angle_atom_site_label_1
_geom_angle_atom_site_label_2
_geom_angle_atom_site_label_3
_geom_angle
_geom_angle_site_symmetry_1
C16_1 N11_1 C12_1 116.30(11) .
N12_1 C12_1 N11_1 117.00(12) .
N12_1 C12_1 N13_1 117.58(12) .
N11_1 C12_1 N13_1 125.41(12) .
C12_1 N12_1 H12A_1 114.8(10) .
C12_1 N12_1 H12B_1 114.2(11) .
H12A_1 N12_1 H12B_1 123.6(15) .
C14_1 N13_1 C12_1 116.29(11) .
N13_1 C14_1 C15_1 123.19(12) .
N13_1 C14_1 H14_1 118.4 .
C15_1 C14_1 H14_1 118.4 .
C16_1 C15_1 C14_1 115.42(12) .
C16_1 C15_1 C17_1 121.98(12) .
C14_1 C15_1 C17_1 122.52(12) .
N11_1 C16_1 C15_1 123.37(12) .
N11_1 C16_1 H16_1 118.3 .
C15_1 C16_1 H16_1 118.3 .
C18_1 C17_1 C15_1 178.68(15) .
C17_1 C18_1 H18_1 178.6(11) .
C22A_1 N21A_1 C26A_1 116.14(19) .
N21A_1 C22A_1 C23A_1 124.1(2) .
N21A_1 C22A_1 H22A_1 117.9 .
C23A_1 C22A_1 H22A_1 117.9 .
C22A_1 C23A_1 C24A_1 119.37(18) .
C22A_1 C23A_1 H23A_1 120.3 .
C24A_1 C23A_1 H23A_1 120.3 .
C25A_1 C24A_1 C23A_1 116.79(16) .
C25A_1 C24A_1 C27A_1 119.19(17) .
C23A_1 C24A_1 C27A_1 124.01(18) .
C26A_1 C25A_1 C24A_1 119.68(18) .
C26A_1 C25A_1 H25A_1 120.2 .
C24A_1 C25A_1 H25A_1 120.2 .
N21A_1 C26A_1 C25A_1 123.89(19) .
N21A_1 C26A_1 H26A_1 118.1 .
C25A_1 C26A_1 H26A_1 118.1 .
C27A_1 C27A_1 C24A_1 125.7(2) 2_945
C27A_1 C27A_1 H27A_1 117.1 2_945
C24A_1 C27A_1 H27A_1 117.1 .
C22B_1 N21B_1 C26B_1 111.4(17) .
N21B_1 C22B_1 C23B_1 126.3(18) .
N21B_1 C22B_1 H22B_1 116.8 .
C23B_1 C22B_1 H22B_1 116.8 .
C22B_1 C23B_1 C24B_1 120.4(16) .
C22B_1 C23B_1 H23B_1 119.8 .
C24B_1 C23B_1 H23B_1 119.8 .
C25B_1 C24B_1 C23B_1 114.1(14) .
C25B_1 C24B_1 C27B_1 119.7(14) .
C23B_1 C24B_1 C27B_1 126.0(14) .
C26B_1 C25B_1 C24B_1 122.2(16) .
C26B_1 C25B_1 H25B_1 118.9 .
C24B_1 C25B_1 H25B_1 118.9 .
C25B_1 C26B_1 N21B_1 125.4(18) .
C25B_1 C26B_1 H26B_1 117.3 .
N21B_1 C26B_1 H26B_1 117.3 .
C27B_1 C27B_1 C24B_1 128.4(17) 2_945
C27B_1 C27B_1 H27B_1 115.8 2_945
C24B_1 C27B_1 H27B_1 115.8 .
C16_2 N11_2 C12_2 116.14(11) .
N12_2 C12_2 N13_2 117.19(12) .
N12_2 C12_2 N11_2 117.48(12) .
N13_2 C12_2 N11_2 125.31(12) .
C12_2 N12_2 H12A_2 115.3(10) .
C12_2 N12_2 H12B_2 116.7(11) .
H12A_2 N12_2 H12B_2 120.1(16) .
C14_2 N13_2 C12_2 116.41(11) .
N13_2 C14_2 C15_2 123.33(12) .
N13_2 C14_2 H14_2 118.3 .
C15_2 C14_2 H14_2 118.3 .
C14_2 C15_2 C16_2 115.31(12) .
C14_2 C15_2 C17_2 121.59(12) .
C16_2 C15_2 C17_2 123.03(12) .
N11_2 C16_2 C15_2 123.49(12) .
N11_2 C16_2 H16_2 118.3 .
C15_2 C16_2 H16_2 118.3 .
C18_2 C17_2 C15_2 178.07(16) .
C17_2 C18_2 H18_2 175.4(11) .
C26_2 N21_2 C22_2 116.18(12) .
N21_2 C22_2 C23_2 124.19(13) .
N21_2 C22_2 H22_2 117.9 .
C23_2 C22_2 H22_2 117.9 .
C22_2 C23_2 C24_2 119.15(13) .
C22_2 C23_2 H23_2 120.4 .
C24_2 C23_2 H23_2 120.4 .
C25_2 C24_2 C23_2 116.67(12) .
C25_2 C24_2 C27_2 120.46(12) .
C23_2 C24_2 C27_2 122.88(12) .
C26_2 C25_2 C24_2 120.08(13) .
C26_2 C25_2 H25_2 120.0 .
C24_2 C25_2 H25_2 120.0 .
N21_2 C26_2 C25_2 123.68(13) .
N21_2 C26_2 H26_2 118.2 .
C25_2 C26_2 H26_2 118.2 .
C27_2 C27_2 C24_2 126.11(17) 2_377
C27_2 C27_2 H27_2 116.9 2_377
C24_2 C27_2 H27_2 116.9 .

loop_
_geom_bond_atom_site_label_1
_geom_bond_atom_site_label_2
_geom_bond_distance
_geom_bond_site_symmetry_2
N11_1 C16_1 1.3262(16) .
N11_1 C12_1 1.3494(17) .
C12_1 N12_1 1.3461(16) .
C12_1 N13_1 1.3500(17) .
N12_1 H12A_1 0.925(17) .
N12_1 H12B_1 0.868(18) .
N13_1 C14_1 1.3258(16) .
C14_1 C15_1 1.3953(19) .
C14_1 H14_1 0.9500 .
C15_1 C16_1 1.3882(19) .
C15_1 C17_1 1.4258(18) .
C16_1 H16_1 0.9500 .
C17_1 C18_1 1.1886(19) .
C18_1 H18_1 0.952(17) .
N21A_1 C22A_1 1.342(2) .
N21A_1 C26A_1 1.343(3) .
C22A_1 C23A_1 1.381(2) .
C22A_1 H22A_1 0.9500 .
C23A_1 C24A_1 1.400(3) .
C23A_1 H23A_1 0.9500 .
C24A_1 C25A_1 1.393(2) .
C24A_1 C27A_1 1.460(2) .
C25A_1 C26A_1 1.382(2) .
C25A_1 H25A_1 0.9500 .
C26A_1 H26A_1 0.9500 .
C27A_1 C27A_1 1.341(3) 2_945
C27A_1 H27A_1 0.9500 .
N21B_1 C22B_1 1.317(15) .
N21B_1 C26B_1 1.358(15) .
C22B_1 C23B_1 1.351(15) .
C22B_1 H22B_1 0.9500 .
C23B_1 C24B_1 1.372(14) .
C23B_1 H23B_1 0.9500 .
C24B_1 C25B_1 1.348(14) .
C24B_1 C27B_1 1.478(14) .
C25B_1 C26B_1 1.323(14) .
C25B_1 H25B_1 0.9500 .
C26B_1 H26B_1 0.9500 .
C27B_1 C27B_1 1.32(3) 2_945
C27B_1 H27B_1 0.9500 .
N11_2 C16_2 1.3238(16) .
N11_2 C12_2 1.3530(17) .
C12_2 N12_2 1.3420(17) .
C12_2 N13_2 1.3487(17) .
N12_2 H12A_2 0.912(18) .
N12_2 H12B_2 0.848(18) .
N13_2 C14_2 1.3271(16) .
C14_2 C15_2 1.3875(19) .
C14_2 H14_2 0.9500 .
C15_2 C16_2 1.3946(19) .
C15_2 C17_2 1.4293(18) .
C16_2 H16_2 0.9500 .
C17_2 C18_2 1.1865(19) .
C18_2 H18_2 0.941(17) .
N21_2 C26_2 1.3332(19) .
N21_2 C22_2 1.3337(19) .
C22_2 C23_2 1.3793(19) .
C22_2 H22_2 0.9500 .
C23_2 C24_2 1.394(2) .
C23_2 H23_2 0.9500 .
C24_2 C25_2 1.3804(19) .
C24_2 C27_2 1.4619(18) .
C25_2 C26_2 1.3779(19) .
C25_2 H25_2 0.9500 .
C26_2 H26_2 0.9500 .
C27_2 C27_2 1.325(3) 2_377
C27_2 H27_2 0.9500 .

loop_
_geom_hbond_atom_site_label_D
_geom_hbond_atom_site_label_H
_geom_hbond_atom_site_label_A
_geom_hbond_distance_DH
_geom_hbond_distance_HA
_geom_hbond_distance_DA
_geom_hbond_angle_DHA
_geom_hbond_site_symmetry_A
N12_1 H12A_1 N11_2 0.925(17) 2.295(18) 3.2169(17) 174.1(14) .
N12_2 H12A_2 N11_1 0.912(18) 2.144(18) 3.0562(17) 178.4(16) .
N12_1 H12B_1 N13_1 0.868(18) 2.323(18) 3.1905(18) 176.8(16) 2_766
N12_2 H12B_2 N13_2 0.848(18) 2.192(18) 3.0381(18) 175.3(16) 2_556
C18_1 H18_1 N21A_1 0.952(17) 2.341(18) 3.280(2) 169.0(15) .
C18_2 H18_2 N21_2 0.941(17) 2.277(18) 3.2090(19) 170.5(15) .

loop_
_geom_torsion_atom_site_label_1
_geom_torsion_atom_site_label_2
_geom_torsion_atom_site_label_3
_geom_torsion_atom_site_label_4
_geom_torsion
_geom_torsion_site_symmetry_4
C16_1 N11_1 C12_1 N12_1 -179.87(12) .
C16_1 N11_1 C12_1 N13_1 1.7(2) .
N12_1 C12_1 N13_1 C14_1 179.69(12) .
N11_1 C12_1 N13_1 C14_1 -1.8(2) .
C12_1 N13_1 C14_1 C15_1 0.8(2) .
N13_1 C14_1 C15_1 C16_1 0.3(2) .
N13_1 C14_1 C15_1 C17_1 -176.50(13) .
C12_1 N11_1 C16_1 C15_1 -0.4(2) .
C14_1 C15_1 C16_1 N11_1 -0.5(2) .
C17_1 C15_1 C16_1 N11_1 176.32(13) .
C26A_1 N21A_1 C22A_1 C23A_1 -0.3(4) .
N21A_1 C22A_1 C23A_1 C24A_1 -0.6(4) .
C22A_1 C23A_1 C24A_1 C25A_1 1.0(3) .
C22A_1 C23A_1 C24A_1 C27A_1 -177.80(19) .
C23A_1 C24A_1 C25A_1 C26A_1 -0.6(3) .
C27A_1 C24A_1 C25A_1 C26A_1 178.29(18) .
C22A_1 N21A_1 C26A_1 C25A_1 0.8(4) .
C24A_1 C25A_1 C26A_1 N21A_1 -0.3(4) .
C25A_1 C24A_1 C27A_1 C27A_1 -176.4(2) 2_945
C23A_1 C24A_1 C27A_1 C27A_1 2.4(3) 2_945
C26B_1 N21B_1 C22B_1 C23B_1 0(4) .
N21B_1 C22B_1 C23B_1 C24B_1 -3(4) .
C22B_1 C23B_1 C24B_1 C25B_1 5(3) .
C22B_1 C23B_1 C24B_1 C27B_1 179(2) .
C23B_1 C24B_1 C25B_1 C26B_1 -5(3) .
C27B_1 C24B_1 C25B_1 C26B_1 -179.7(19) .
C24B_1 C25B_1 C26B_1 N21B_1 2(4) .
C22B_1 N21B_1 C26B_1 C25B_1 0(4) .
C25B_1 C24B_1 C27B_1 C27B_1 -7(3) 2_945
C23B_1 C24B_1 C27B_1 C27B_1 179(2) 2_945
C16_2 N11_2 C12_2 N12_2 -179.71(12) .
C16_2 N11_2 C12_2 N13_2 -1.0(2) .
N12_2 C12_2 N13_2 C14_2 -179.97(12) .
N11_2 C12_2 N13_2 C14_2 1.3(2) .
C12_2 N13_2 C14_2 C15_2 -0.4(2) .
N13_2 C14_2 C15_2 C16_2 -0.6(2) .
N13_2 C14_2 C15_2 C17_2 176.52(13) .
C12_2 N11_2 C16_2 C15_2 -0.2(2) .
C14_2 C15_2 C16_2 N11_2 0.9(2) .
C17_2 C15_2 C16_2 N11_2 -176.13(13) .
C26_2 N21_2 C22_2 C23_2 -1.5(2) .
N21_2 C22_2 C23_2 C24_2 0.1(2) .
C22_2 C23_2 C24_2 C25_2 1.8(2) .
C22_2 C23_2 C24_2 C27_2 -177.70(13) .
C23_2 C24_2 C25_2 C26_2 -2.4(2) .
C27_2 C24_2 C25_2 C26_2 177.17(13) .
C22_2 N21_2 C26_2 C25_2 0.9(2) .
C24_2 C25_2 C26_2 N21_2 1.1(2) .
C25_2 C24_2 C27_2 C27_2 -161.4(2) 2_377
C23_2 C24_2 C27_2 C27_2 18.1(3) 2_377
